data_1525548
loop_
_publ_author_name
'Adair, B.A.'
'Cheetham, A.K.'

_publ_section_title
;
 Synthesis and structure of Sb5 P O10, a new phosphate of antimony(III)
;
_journal_name_full 'Journal of Solid State Chemistry'
_journal_page_first 451
_journal_page_last 454
_journal_volume 155
_journal_year 2000
_chemical_formula_sum 'O10 P Sb5'
_chemical_name_systematic 'Sb5 O6 (P O4)'
_space_group_IT_number 19
_symmetry_space_group_name_Hall 'P 2ac 2ab'
_symmetry_space_group_name_H-M 'P 21 21 21'
_cell_angle_alpha 90
_cell_angle_beta 90
_cell_angle_gamma 90
_cell_formula_units_Z 4
_cell_length_a 6.8373
_cell_length_b 7.0932
_cell_length_c 19.873
_cell_volume 963.807
_citation_journal_id_ASTM JSSCBI
_cod_data_source_file Adair_JSSCBI_2000_73.cif
_cod_data_source_block O10P1Sb5
_cod_original_cell_volume 963.8074
_cod_original_formula_sum 'O10 P1 Sb5'
_cod_database_code 1525548

loop_
_symmetry_equiv_pos_as_xyz
x,y,z
-x+1/2,-y,z+1/2
x+1/2,-y+1/2,-z
-x,y+1/2,-z+1/2

loop_
_atom_site_label
_atom_site_type_symbol
_atom_site_fract_x
_atom_site_fract_y
_atom_site_fract_z
_atom_site_occupancy
_atom_site_U_iso_or_equiv
O10 O-2 0.2173 0.0268 0.0194 1 0.0
O5 O-2 0.3777 0.3714 0.9097 1 0.0
Sb1 Sb+3 0.6217 0.76828 0.81257 1 0.0
O7 O-2 0.8468 0.5827 0.753 1 0.0
Sb5 Sb+3 0.3889 0.46301 0.00058 1 0.0
O2 O-2 0.8454 0.949 0.7988 1 0.0
O6 O-2 0.4289 0.8243 0.0963 1 0.0
P1 P+5 0.4017 0.9064 0.0259 1 0.0
O4 O-2 0.3879 0.7376 0.9746 1 0.0
O9 O-2 0.0771 0.4666 0.995 1 0.0
Sb3 Sb+3 0.14795 0.97275 0.84066 1 0.0
Sb4 Sb+3 0.59136 0.26468 0.85468 1 0.0
O1 O-2 0.7734 0.2297 0.6993 1 0.0
O3 O-2 0.5664 0.8612 0.7203 1 0.0
O8 O-2 0.4672 0.0129 0.8455 1 0.0
Sb2 Sb+3 0.90648 0.98549 0.69617 1 0.0
